data_4513762
loop_
_publ_author_name
'Lin, Fei'
'Wang, Xingbao'
'Pan, Yupeng'
'Wang, Meiyan'
'Liu, Bo'
'Luo, Yi'
'Cui, Dongmei'

_publ_section_title
;
 Nature of the Entire Range of Rare Earth Metal-Based Cationic Catalysts
 for Highly Active and Syndioselective Styrene Polymerization
;
_journal_issue 1
_journal_name_full 'ACS Catalysis'
_journal_page_first 176
_journal_paper_doi 10.1021/acscatal.5b02334
_journal_volume 6
_journal_year 2016
_chemical_formula_sum 'C31 H44 N O Pr Si2'
_chemical_formula_weight 643.76
_chemical_name_systematic
; 
 ? 
;
_space_group_IT_number 14
_symmetry_cell_setting monoclinic
_symmetry_space_group_name_Hall '-P 2ybc'
_symmetry_space_group_name_H-M 'P 1 21/c 1'
_atom_sites_solution_hydrogens geom
_atom_sites_solution_primary direct
_atom_sites_solution_secondary difmap
_audit_creation_method SHELXL-97
_cell_angle_alpha 90.00
_cell_angle_beta 95.7290(10)
_cell_angle_gamma 90.00
_cell_formula_units_Z 4
_cell_length_a 14.6913(7)
_cell_length_b 11.3369(6)
_cell_length_c 19.4321(10)
_cell_measurement_temperature 273(2)
_cell_volume 3220.3(3)
_computing_structure_refinement 'SHELXL-97 (Sheldrick, 1997)'
_computing_structure_solution 'SHELXS-97 (Sheldrick, 1990)'
_diffrn_ambient_temperature 273(2)
_diffrn_measured_fraction_theta_full 0.992
_diffrn_measured_fraction_theta_max 0.992
_diffrn_measurement_device_type 'CCD area detector'
_diffrn_radiation_monochromator graphite
_diffrn_radiation_source 'fine-focus sealed tube'
_diffrn_radiation_type MoK\a
_diffrn_radiation_wavelength 0.71073
_diffrn_reflns_av_R_equivalents 0.0275
_diffrn_reflns_av_sigmaI/netI 0.0338
_diffrn_reflns_limit_h_max 17
_diffrn_reflns_limit_h_min -17
_diffrn_reflns_limit_k_max 13
_diffrn_reflns_limit_k_min -12
_diffrn_reflns_limit_l_max 23
_diffrn_reflns_limit_l_min -16
_diffrn_reflns_number 15618
_diffrn_reflns_theta_full 25.05
_diffrn_reflns_theta_max 25.05
_diffrn_reflns_theta_min 2.08
_exptl_absorpt_coefficient_mu 1.609
_exptl_absorpt_correction_T_max 0.7943
_exptl_absorpt_correction_T_min 0.7390
_exptl_absorpt_correction_type multi-scan
_exptl_crystal_density_diffrn 1.328
_exptl_crystal_density_method 'not measured'
_exptl_crystal_description block
_exptl_crystal_F_000 1328
_exptl_crystal_size_max 0.20
_exptl_crystal_size_mid 0.18
_exptl_crystal_size_min 0.15
_refine_diff_density_max 1.884
_refine_diff_density_min -2.776
_refine_diff_density_rms '0.248 ===========END============='
_refine_ls_extinction_method none
_refine_ls_goodness_of_fit_ref 1.360
_refine_ls_hydrogen_treatment constr
_refine_ls_matrix_type full
_refine_ls_number_parameters 308
_refine_ls_number_reflns 5663
_refine_ls_number_restraints 13
_refine_ls_restrained_S_all 1.358
_refine_ls_R_factor_all 0.1179
_refine_ls_R_factor_gt 0.1110
_refine_ls_shift/su_max 0.000
_refine_ls_shift/su_mean 0.000
_refine_ls_structure_factor_coef Fsqd
_refine_ls_weighting_details 'calc w=1/[\s^2^(Fo^2^)+(0.0654P)^2^+80.4155P] where P=(Fo^2^+2Fc^2^)/3'
_refine_ls_weighting_scheme calc
_refine_ls_wR_factor_gt 0.2680
_refine_ls_wR_factor_ref 0.2836
_reflns_number_gt 5342
_reflns_number_total 5663
_reflns_threshold_expression >2sigma(I)
_cod_data_source_file cs5b02334_si_002.cif
_cod_data_source_block complex11
_cod_depositor_comments 'Adding full bibliography for 4513759--4513762.cif.'
_cod_original_sg_symbol_H-M p2(1)/c
_cod_database_code 4513762

loop_
_symmetry_equiv_pos_as_xyz
'x, y, z'
'-x, y+1/2, -z+1/2'
'-x, -y, -z'
'x, -y-1/2, z-1/2'

loop_
_atom_site_label
_atom_site_type_symbol
_atom_site_fract_x
_atom_site_fract_y
_atom_site_fract_z
_atom_site_U_iso_or_equiv
_atom_site_adp_type
_atom_site_occupancy
_atom_site_symmetry_multiplicity
_atom_site_calc_flag
_atom_site_refinement_flags
_atom_site_disorder_assembly
_atom_site_disorder_group
Pr1 Pr 0.74470(6) 0.85973(7) 0.15224(4) 0.0372(3) Uani 1 1 d . A .
N1 N 0.8179(8) 0.9826(10) 0.2585(6) 0.037(3) Uani 1 1 d . . .
C15 C 0.9013(14) 0.9786(15) 0.2814(11) 0.067(5) Uani 1 1 d . . .
C16 C 0.9349(15) 1.037(2) 0.3428(11) 0.076(6) Uani 1 1 d . . .
H16 H 0.9951 1.0269 0.3615 0.091 Uiso 1 1 calc R . .
C17 C 0.8813(18) 1.105(2) 0.3721(13) 0.085(7) Uani 1 1 d . . .
H17 H 0.9041 1.1498 0.4101 0.103 Uiso 1 1 calc R . .
C18 C 0.7955(18) 1.113(2) 0.3498(12) 0.084(7) Uani 1 1 d . . .
H18 H 0.7551 1.1556 0.3741 0.101 Uiso 1 1 calc R . .
C19 C 0.7655(19) 1.056(2) 0.2887(13) 0.095(8) Uani 1 1 d . . .
H19 H 0.7063 1.0696 0.2685 0.114 Uiso 1 1 calc R . .
O1 O 0.6678(8) 0.7746(9) 0.0397(5) 0.051(3) Uani 1 1 d D . .
C28 C 0.626(10) 0.674(6) 0.007(4) 0.094(6) Uani 0.24(3) 1 d PD A 1
H28A H 0.5771 0.6488 0.0332 0.112 Uiso 0.24(3) 1 calc PR A 1
H28B H 0.6713 0.6110 0.0095 0.112 Uiso 0.24(3) 1 calc PR A 1
C29 C 0.588(7) 0.686(11) -0.067(4) 0.094(6) Uani 0.24(3) 1 d PD A 1
H29A H 0.5403 0.7452 -0.0751 0.112 Uiso 0.24(3) 1 calc PR A 1
H29B H 0.5694 0.6121 -0.0895 0.112 Uiso 0.24(3) 1 calc PR A 1
C30 C 0.683(7) 0.729(8) -0.084(4) 0.094(6) Uani 0.24(3) 1 d PD A 1
H30A H 0.7326 0.6741 -0.0719 0.112 Uiso 0.24(3) 1 calc PR A 1
H30B H 0.6851 0.7621 -0.1296 0.112 Uiso 0.24(3) 1 calc PR A 1
C31 C 0.669(12) 0.818(7) -0.028(2) 0.094(6) Uani 0.24(3) 1 d PD A 1
H31A H 0.7170 0.8770 -0.0281 0.112 Uiso 0.24(3) 1 calc PR A 1
H31B H 0.6113 0.8584 -0.0412 0.112 Uiso 0.24(3) 1 calc PR A 1
C28A C 0.629(3) 0.660(2) 0.0311(14) 0.094(6) Uani 0.76(3) 1 d PD A 2
H28C H 0.5709 0.6569 0.0501 0.112 Uiso 0.76(3) 1 calc PR A 2
H28D H 0.6699 0.6021 0.0545 0.112 Uiso 0.76(3) 1 calc PR A 2
C29A C 0.618(3) 0.637(3) -0.0451(13) 0.094(6) Uani 0.76(3) 1 d PD A 2
H29C H 0.5677 0.5833 -0.0575 0.112 Uiso 0.76(3) 1 calc PR A 2
H29D H 0.6733 0.6062 -0.0612 0.112 Uiso 0.76(3) 1 calc PR A 2
C30A C 0.596(3) 0.762(3) -0.0742(15) 0.094(6) Uani 0.76(3) 1 d PD A 2
H30C H 0.6183 0.7720 -0.1192 0.112 Uiso 0.76(3) 1 calc PR A 2
H30D H 0.5310 0.7778 -0.0780 0.112 Uiso 0.76(3) 1 calc PR A 2
C31A C 0.647(4) 0.841(3) -0.0213(12) 0.094(6) Uani 0.76(3) 1 d PD A 2
H31C H 0.7027 0.8692 -0.0384 0.112 Uiso 0.76(3) 1 calc PR A 2
H31D H 0.6094 0.9081 -0.0121 0.112 Uiso 0.76(3) 1 calc PR A 2
C1 C 0.9214(11) 0.8014(17) 0.1954(9) 0.052(4) Uani 1 1 d . . .
C2 C 0.8779(10) 0.7091(11) 0.2307(7) 0.034(3) Uani 1 1 d . A .
C3 C 0.8370(13) 0.6280(13) 0.1781(10) 0.054(4) Uani 1 1 d . . .
C4 C 0.8640(15) 0.6747(19) 0.1135(8) 0.066(6) Uani 1 1 d . A .
C5 C 0.9152(12) 0.7795(15) 0.1263(10) 0.055(4) Uani 1 1 d . A .
C6 C 0.9550(18) 0.843(2) 0.0684(11) 0.088(4) Uani 1 1 d . . .
H6 H 0.9874 0.9131 0.0756 0.106 Uiso 1 1 calc R A .
C7 C 0.9416(18) 0.795(2) 0.0088(11) 0.088(4) Uani 1 1 d . A .
H7 H 0.9614 0.8359 -0.0285 0.106 Uiso 1 1 calc R . .
C8 C 0.8989(18) 0.685(2) -0.0048(12) 0.088(4) Uani 1 1 d . . .
H8 H 0.8954 0.6545 -0.0495 0.106 Uiso 1 1 calc R A .
C9 C 0.8645(18) 0.623(2) 0.0429(11) 0.088(4) Uani 1 1 d . A .
H9 H 0.8406 0.5487 0.0331 0.106 Uiso 1 1 calc R . .
C10 C 0.7908(16) 0.5270(15) 0.1953(12) 0.073(6) Uani 1 1 d . A .
H10 H 0.7699 0.4708 0.1626 0.087 Uiso 1 1 calc R . .
C11 C 0.7781(15) 0.516(2) 0.2641(14) 0.082(7) Uani 1 1 d . . .
H11 H 0.7413 0.4538 0.2759 0.099 Uiso 1 1 calc R A .
C12 C 0.8134(15) 0.586(2) 0.3164(11) 0.073(6) Uani 1 1 d . A .
H12 H 0.8046 0.5688 0.3621 0.088 Uiso 1 1 calc R . .
C13 C 0.8642(15) 0.6861(16) 0.2999(10) 0.066(5) Uani 1 1 d . . .
H13 H 0.8884 0.7367 0.3347 0.079 Uiso 1 1 calc R A .
C14 C 0.9675(12) 0.9059(17) 0.2344(11) 0.064(5) Uani 1 1 d . A .
H14A H 0.9901 0.9595 0.2011 0.077 Uiso 1 1 calc R . .
H14B H 1.0199 0.8772 0.2640 0.077 Uiso 1 1 calc R . .
C20 C 0.6270(10) 0.7958(19) 0.2252(9) 0.055(5) Uani 1 1 d . . .
H20A H 0.6477 0.7198 0.2437 0.067 Uiso 1 1 calc R A .
H20B H 0.6319 0.8497 0.2642 0.067 Uiso 1 1 calc R . .
C21 C 0.4297(13) 0.791(2) 0.2699(11) 0.074(6) Uani 1 1 d . . .
H21A H 0.4494 0.7363 0.3061 0.110 Uiso 1 1 calc R A .
H21B H 0.3678 0.7736 0.2523 0.110 Uiso 1 1 calc R . .
H21C H 0.4331 0.8698 0.2879 0.110 Uiso 1 1 calc R . .
C22 C 0.4606(15) 0.891(2) 0.1354(12) 0.086(7) Uani 1 1 d . . .
H22A H 0.3969 0.9061 0.1388 0.129 Uiso 1 1 calc R A .
H22B H 0.4687 0.8631 0.0898 0.129 Uiso 1 1 calc R . .
H22C H 0.4945 0.9633 0.1439 0.129 Uiso 1 1 calc R . .
C23 C 0.478(2) 0.618(2) 0.1730(16) 0.121(11) Uani 1 1 d . . .
H23A H 0.4876 0.5675 0.2126 0.182 Uiso 1 1 calc R A .
H23B H 0.5192 0.5954 0.1396 0.182 Uiso 1 1 calc R . .
H23C H 0.4164 0.6118 0.1527 0.182 Uiso 1 1 calc R . .
C24 C 0.6910(13) 1.0550(14) 0.1057(9) 0.055(4) Uani 1 1 d . . .
H24A H 0.6386 1.0371 0.0730 0.066 Uiso 1 1 calc R A .
H24B H 0.6666 1.0941 0.1443 0.066 Uiso 1 1 calc R . .
C25 C 0.6840(16) 1.3024(16) 0.0354(11) 0.072(6) Uani 1 1 d . . .
H25A H 0.6305 1.2784 0.0064 0.108 Uiso 1 1 calc R A .
H25B H 0.7202 1.3540 0.0100 0.108 Uiso 1 1 calc R . .
H25C H 0.6659 1.3432 0.0752 0.108 Uiso 1 1 calc R . .
C26 C 0.8535(15) 1.219(2) 0.1233(13) 0.098(9) Uani 1 1 d . . .
H26A H 0.8329 1.2560 0.1635 0.146 Uiso 1 1 calc R A .
H26B H 0.8887 1.2751 0.0998 0.146 Uiso 1 1 calc R . .
H26C H 0.8909 1.1524 0.1371 0.146 Uiso 1 1 calc R . .
C27 C 0.7983(14) 1.1122(16) -0.0157(9) 0.059(5) Uani 1 1 d . . .
H27A H 0.8356 1.0441 -0.0041 0.089 Uiso 1 1 calc R A .
H27B H 0.8345 1.1719 -0.0349 0.089 Uiso 1 1 calc R . .
H27C H 0.7484 1.0906 -0.0490 0.089 Uiso 1 1 calc R . .
Si1 Si 0.5031(3) 0.7780(5) 0.2008(2) 0.0488(11) Uani 1 1 d . A .
Si2 Si 0.7524(3) 1.1704(3) 0.0640(2) 0.0380(9) Uani 1 1 d . A .

loop_
_atom_site_aniso_label
_atom_site_aniso_U_11
_atom_site_aniso_U_22
_atom_site_aniso_U_33
_atom_site_aniso_U_23
_atom_site_aniso_U_13
_atom_site_aniso_U_12
Pr1 0.0371(5) 0.0393(5) 0.0357(5) 0.0038(4) 0.0060(3) 0.0084(4)
N1 0.043(7) 0.032(6) 0.036(6) -0.013(5) 0.000(5) -0.002(5)
C15 0.071(13) 0.032(9) 0.091(15) -0.006(9) -0.019(11) -0.012(9)
C16 0.069(13) 0.079(15) 0.077(14) -0.014(12) -0.003(11) -0.019(12)
C17 0.102(18) 0.064(14) 0.091(16) -0.055(13) 0.016(14) -0.028(13)
C18 0.089(16) 0.081(16) 0.082(15) -0.047(13) 0.005(13) -0.007(13)
C19 0.106(19) 0.091(18) 0.092(17) -0.055(15) 0.024(14) 0.001(15)
O1 0.072(8) 0.043(6) 0.037(6) -0.009(5) -0.005(5) -0.016(6)
C28 0.151(16) 0.071(10) 0.052(8) -0.004(7) -0.024(9) -0.032(10)
C29 0.151(16) 0.071(10) 0.052(8) -0.004(7) -0.024(9) -0.032(10)
C30 0.151(16) 0.071(10) 0.052(8) -0.004(7) -0.024(9) -0.032(10)
C31 0.151(16) 0.071(10) 0.052(8) -0.004(7) -0.024(9) -0.032(10)
C28A 0.151(16) 0.071(10) 0.052(8) -0.004(7) -0.024(9) -0.032(10)
C29A 0.151(16) 0.071(10) 0.052(8) -0.004(7) -0.024(9) -0.032(10)
C30A 0.151(16) 0.071(10) 0.052(8) -0.004(7) -0.024(9) -0.032(10)
C31A 0.151(16) 0.071(10) 0.052(8) -0.004(7) -0.024(9) -0.032(10)
C1 0.034(8) 0.064(11) 0.055(10) 0.018(9) -0.012(7) -0.012(8)
C2 0.045(8) 0.015(6) 0.038(8) -0.004(5) -0.011(6) 0.000(6)
C3 0.072(12) 0.020(7) 0.067(11) 0.001(7) -0.002(9) 0.012(8)
C4 0.097(15) 0.075(14) 0.027(8) -0.007(8) 0.005(9) 0.039(12)
C5 0.059(10) 0.036(9) 0.071(12) 0.004(8) 0.021(9) 0.018(8)
C6 0.122(10) 0.085(8) 0.061(6) 0.013(6) 0.031(7) 0.043(8)
C7 0.122(10) 0.085(8) 0.061(6) 0.013(6) 0.031(7) 0.043(8)
C8 0.122(10) 0.085(8) 0.061(6) 0.013(6) 0.031(7) 0.043(8)
C9 0.122(10) 0.085(8) 0.061(6) 0.013(6) 0.031(7) 0.043(8)
C10 0.106(17) 0.024(9) 0.082(14) 0.011(9) -0.022(12) -0.018(10)
C11 0.065(13) 0.067(14) 0.12(2) -0.013(14) 0.017(13) -0.029(11)
C12 0.093(15) 0.076(14) 0.057(12) 0.034(11) 0.036(11) 0.022(12)
C13 0.102(16) 0.041(10) 0.053(11) -0.007(8) 0.001(10) 0.011(10)
C14 0.039(9) 0.057(11) 0.093(15) 0.003(10) -0.007(9) -0.014(8)
C20 0.032(8) 0.090(14) 0.043(9) 0.016(9) -0.003(7) -0.002(9)
C21 0.052(11) 0.080(15) 0.089(15) 0.014(12) 0.004(10) -0.010(10)
C22 0.063(13) 0.107(19) 0.082(15) 0.048(14) -0.014(11) 0.002(12)
C23 0.13(3) 0.084(19) 0.14(3) -0.055(19) 0.02(2) -0.049(18)
C24 0.073(12) 0.035(9) 0.057(10) 0.010(8) 0.008(9) 0.024(8)
C25 0.112(17) 0.034(9) 0.070(13) 0.017(9) 0.012(12) 0.015(10)
C26 0.070(14) 0.11(2) 0.111(19) -0.065(16) -0.020(13) -0.015(13)
C27 0.078(13) 0.044(10) 0.060(11) 0.011(8) 0.026(10) 0.009(9)
Si1 0.036(2) 0.056(3) 0.054(3) -0.004(2) 0.0007(19) 0.000(2)
Si2 0.050(2) 0.0189(18) 0.044(2) -0.0058(16) -0.0004(18) -0.0017(16)

loop_
_atom_type_symbol
_atom_type_description
_atom_type_scat_dispersion_real
_atom_type_scat_dispersion_imag
_atom_type_scat_source
C C 0.0033 0.0016 'International Tables Vol C Tables 4.2.6.8 and 6.1.1.4'
H H 0.0000 0.0000 'International Tables Vol C Tables 4.2.6.8 and 6.1.1.4'
N N 0.0061 0.0033 'International Tables Vol C Tables 4.2.6.8 and 6.1.1.4'
O O 0.0106 0.0060 'International Tables Vol C Tables 4.2.6.8 and 6.1.1.4'
Si Si 0.0817 0.0704 'International Tables Vol C Tables 4.2.6.8 and 6.1.1.4'
Pr Pr -0.2180 2.8214 'International Tables Vol C Tables 4.2.6.8 and 6.1.1.4'

loop_
_geom_angle_atom_site_label_1
_geom_angle_atom_site_label_2
_geom_angle_atom_site_label_3
_geom_angle
C20 Pr1 C24 104.9(6)
C20 Pr1 O1 96.1(5)
C24 Pr1 O1 85.9(5)
C20 Pr1 N1 87.6(5)
C24 Pr1 N1 84.5(5)
O1 Pr1 N1 170.3(4)
C20 Pr1 C1 117.0(5)
C24 Pr1 C1 125.8(6)
O1 Pr1 C1 119.9(5)
N1 Pr1 C1 65.5(5)
C20 Pr1 C5 135.5(6)
C24 Pr1 C5 119.2(6)
O1 Pr1 C5 92.9(5)
N1 Pr1 C5 90.6(5)
C1 Pr1 C5 28.7(5)
C20 Pr1 C4 114.7(7)
C24 Pr1 C4 137.0(6)
O1 Pr1 C4 74.3(5)
N1 Pr1 C4 112.3(5)
C1 Pr1 C4 47.1(6)
C5 Pr1 C4 28.9(6)
C20 Pr1 C2 90.0(5)
C24 Pr1 C2 152.1(5)
O1 Pr1 C2 116.4(4)
N1 Pr1 C2 72.5(4)
C1 Pr1 C2 29.3(4)
C5 Pr1 C2 47.7(5)
C4 Pr1 C2 46.8(4)
C20 Pr1 C3 88.7(6)
C24 Pr1 C3 165.6(6)
O1 Pr1 C3 88.1(4)
N1 Pr1 C3 101.0(4)
C1 Pr1 C3 48.0(5)
C5 Pr1 C3 48.2(5)
C4 Pr1 C3 28.7(5)
C2 Pr1 C3 28.7(4)
C15 N1 C19 117.3(17)
C15 N1 Pr1 124.3(12)
C19 N1 Pr1 118.3(14)
N1 C15 C16 122(2)
N1 C15 C14 115.8(16)
C16 C15 C14 122.4(18)
C17 C16 C15 119(2)
C16 C17 C18 121(2)
C17 C18 C19 118(2)
N1 C19 C18 122(2)
C31A O1 C31 18(7)
C31A O1 C28A 110(2)
C31 O1 C28A 105(5)
C31A O1 C28 90(4)
C31 O1 C28 85(6)
C28A O1 C28 20(3)
C31A O1 Pr1 124.2(15)
C31 O1 Pr1 129(5)
C28A O1 Pr1 125.7(13)
C28 O1 Pr1 146(3)
O1 C28 C29 118(6)
O1 C28 C31 48(3)
C29 C28 C31 71(6)
C28 C29 C30 88(7)
C28 C29 C31 64(4)
C30 C29 C31 48(5)
C31 C30 C29 83(9)
O1 C31 C30 117(6)
O1 C31 C28 48(3)
C30 C31 C28 76(6)
O1 C31 C29 92(6)
C30 C31 C29 49(5)
C28 C31 C29 45(4)
O1 C28A C29A 106(2)
C28A C29A C30A 102(2)
C31A C30A C29A 103(2)
O1 C31A C30A 108(2)
C5 C1 C2 110.5(15)
C5 C1 C14 127.9(17)
C2 C1 C14 121.6(15)
C5 C1 Pr1 76.8(10)
C2 C1 Pr1 82.4(8)
C14 C1 Pr1 109.0(12)
C13 C2 C1 135.0(15)
C13 C2 C3 117.8(15)
C1 C2 C3 107.2(14)
C13 C2 Pr1 117.2(11)
C1 C2 Pr1 68.3(8)
C3 C2 Pr1 78.1(8)
C10 C3 C4 133.7(19)
C10 C3 C2 121.8(17)
C4 C3 C2 104.3(15)
C10 C3 Pr1 122.9(14)
C4 C3 Pr1 72.1(9)
C2 C3 Pr1 73.2(8)
C5 C4 C3 109.9(15)
C5 C4 C9 116(2)
C3 C4 C9 133(2)
C5 C4 Pr1 70.7(10)
C3 C4 Pr1 79.3(9)
C9 C4 Pr1 125.7(13)
C1 C5 C4 108.0(16)
C1 C5 C6 131.2(19)
C4 C5 C6 120.7(19)
C1 C5 Pr1 74.4(10)
C4 C5 Pr1 80.4(11)
C6 C5 Pr1 114.0(12)
C7 C6 C5 116(3)
C6 C7 C8 125(2)
C9 C8 C7 122(2)
C8 C9 C4 119(3)
C11 C10 C3 115.3(19)
C12 C11 C10 127(2)
C11 C12 C13 118.2(18)
C2 C13 C12 119.8(18)
C1 C14 C15 114.3(14)
Si1 C20 Pr1 128.2(8)
Si2 C24 Pr1 130.3(9)
C21 Si1 C20 116.5(9)
C21 Si1 C22 105.4(11)
C20 Si1 C22 110.7(9)
C21 Si1 C23 100.2(12)
C20 Si1 C23 109.2(12)
C22 Si1 C23 114.6(13)
C24 Si2 C25 115.7(9)
C24 Si2 C27 110.5(8)
C25 Si2 C27 105.5(9)
C24 Si2 C26 109.6(11)
C25 Si2 C26 108.5(11)
C27 Si2 C26 106.6(10)

loop_
_geom_bond_atom_site_label_1
_geom_bond_atom_site_label_2
_geom_bond_distance
Pr1 C20 2.453(16)
Pr1 C24 2.490(15)
Pr1 O1 2.549(10)
Pr1 N1 2.630(11)
Pr1 C1 2.729(16)
Pr1 C5 2.758(16)
Pr1 C4 2.882(18)
Pr1 C2 2.911(13)
Pr1 C3 2.976(15)
N1 C15 1.26(2)
N1 C19 1.31(2)
C15 C16 1.41(3)
C15 C14 1.62(3)
C16 C17 1.28(3)
C17 C18 1.29(3)
C18 C19 1.39(3)
O1 C31A 1.41(2)
O1 C31 1.42(2)
O1 C28A 1.42(2)
O1 C28 1.42(2)
C28 C29 1.50(3)
C28 C31 1.90(12)
C29 C30 1.54(5)
C29 C31 2.01(18)
C30 C31 1.50(3)
C28A C29A 1.50(3)
C29A C30A 1.54(4)
C30A C31A 1.50(3)
C1 C5 1.36(2)
C1 C2 1.44(2)
C1 C14 1.53(2)
C2 C13 1.40(2)
C2 C3 1.46(2)
C3 C10 1.39(2)
C3 C4 1.45(3)
C4 C5 1.41(3)
C4 C9 1.49(3)
C5 C6 1.50(3)
C6 C7 1.28(3)
C7 C8 1.41(4)
C8 C9 1.30(3)
C10 C11 1.37(3)
C11 C12 1.35(3)
C12 C13 1.41(3)
C20 Si1 1.846(15)
C21 Si1 1.81(2)
C22 Si1 1.87(2)
C23 Si1 1.91(2)
C24 Si2 1.825(18)
C25 Si2 1.857(18)
C26 Si2 1.872(19)
C27 Si2 1.869(17)
